data_4122828
loop_
_publ_author_name
'Guo, Yuexin'
'Feng, Xiao'
'Han, Tianyu'
'Wang, Shan'
'Lin, Zhengguo'
'Dong, Yuping'
'Wang, Bo'

_publ_section_title
;
 Tuning the luminescence of metal-organic frameworks for detection of
 energetic heterocyclic compounds.
;
_journal_issue 44
_journal_name_full 'Journal of the American Chemical Society'
_journal_page_first 15485
_journal_page_last 15488
_journal_paper_doi 10.1021/ja508962m
_journal_volume 136
_journal_year 2014
_chemical_formula_sum 'C36 H34 Co N2 O6'
_chemical_formula_weight 649.58
_chemical_name_systematic
; 
 ? 
;
_space_group_IT_number 2
_symmetry_space_group_name_Hall '-P 1'
_symmetry_space_group_name_H-M 'P -1'
_atom_sites_solution_hydrogens geom
_atom_sites_solution_primary direct
_atom_sites_solution_secondary difmap
_audit_creation_method SHELXL-97
_cell_angle_alpha 96.72(3)
_cell_angle_beta 96.87(3)
_cell_angle_gamma 96.00(3)
_cell_formula_units_Z 1
_cell_length_a 6.0000(12)
_cell_length_b 7.0000(14)
_cell_length_c 17.422(3)
_cell_measurement_temperature 153(2)
_cell_volume 716.2(3)
_computing_structure_refinement 'SHELXL-97 (Sheldrick, 2008)'
_computing_structure_solution 'SHELXS-97 (Sheldrick, 2008)'
_diffrn_ambient_temperature 153(2)
_diffrn_measured_fraction_theta_full 0.998
_diffrn_measured_fraction_theta_max 0.998
_diffrn_radiation_monochromator graphite
_diffrn_radiation_source 'fine-focus sealed tube'
_diffrn_radiation_type MoK\a
_diffrn_radiation_wavelength 0.71073
_diffrn_reflns_av_R_equivalents 0.0180
_diffrn_reflns_av_sigmaI/netI 0.0194
_diffrn_reflns_limit_h_max 7
_diffrn_reflns_limit_h_min -7
_diffrn_reflns_limit_k_max 8
_diffrn_reflns_limit_k_min -8
_diffrn_reflns_limit_l_max 20
_diffrn_reflns_limit_l_min -20
_diffrn_reflns_number 6990
_diffrn_reflns_theta_full 25.02
_diffrn_reflns_theta_max 25.02
_diffrn_reflns_theta_min 2.38
_exptl_absorpt_coefficient_mu 0.653
_exptl_absorpt_correction_T_max 0.9681
_exptl_absorpt_correction_T_min 0.8231
_exptl_absorpt_correction_type multi-scan
_exptl_crystal_density_diffrn 1.506
_exptl_crystal_density_method 'not measured'
_exptl_crystal_F_000 339
_exptl_crystal_size_max 0.31
_exptl_crystal_size_mid 0.16
_exptl_crystal_size_min 0.05
_refine_diff_density_max 0.325
_refine_diff_density_min -0.285
_refine_diff_density_rms 0.056
_refine_ls_extinction_method none
_refine_ls_goodness_of_fit_ref 1.087
_refine_ls_hydrogen_treatment mixed
_refine_ls_matrix_type full
_refine_ls_number_parameters 207
_refine_ls_number_reflns 2531
_refine_ls_number_restraints 0
_refine_ls_restrained_S_all 1.087
_refine_ls_R_factor_all 0.0309
_refine_ls_R_factor_gt 0.0291
_refine_ls_shift/su_max 0.000
_refine_ls_shift/su_mean 0.000
_refine_ls_structure_factor_coef Fsqd
_refine_ls_weighting_details 'calc w=1/[\s^2^(Fo^2^)+(0.0444P)^2^+0.3305P] where P=(Fo^2^+2Fc^2^)/3'
_refine_ls_weighting_scheme calc
_refine_ls_wR_factor_gt 0.0773
_refine_ls_wR_factor_ref 0.0785
_reflns_number_gt 2375
_reflns_number_total 2531
_reflns_threshold_expression >2sigma(I)
_cod_data_source_file ja508962m_si_004.cif
_cod_data_source_block 84-1
_cod_depositor_comments
;
The following automatic conversions were performed:

'_exptl_absorpt_correction_type' value 'MULTI-SCAN' changed to
'multi-scan' according to
/home/saulius/struct/COD-crude-data--automatic-downloads/rss-feeds/ACS/lib/dictionaries/cif_core.dic
dictionary named 'cif_core.dic' version 2.4.2 from 2011-04-26.

Automatic conversion script
Id: cif_fix_values 2827 2014-09-09 07:05:25Z andrius 

 Adding full bibliography for 4122826--4122828.cif.
;
_cod_original_cell_volume 716.2(2)
_cod_original_sg_symbol_H-M P-1
_cod_database_code 4122828

loop_
_symmetry_equiv_pos_as_xyz
'x, y, z'
'-x, -y, -z'

loop_
_atom_site_label
_atom_site_type_symbol
_atom_site_fract_x
_atom_site_fract_y
_atom_site_fract_z
_atom_site_U_iso_or_equiv
_atom_site_adp_type
_atom_site_occupancy
_atom_site_symmetry_multiplicity
_atom_site_calc_flag
_atom_site_refinement_flags
C1 C 0.3062(3) 0.2175(2) 0.20999(10) 0.0133(3) Uani 1 1 d .
C2 C 0.1981(3) 0.3413(2) 0.25477(10) 0.0154(4) Uani 1 1 d .
H2 H 0.0443 0.3550 0.2386 0.018 Uiso 1 1 calc R
C3 C 0.3081(3) 0.4476(2) 0.32346(10) 0.0161(4) Uani 1 1 d .
H3 H 0.2292 0.5335 0.3534 0.019 Uiso 1 1 calc R
C4 C 0.5280(3) 0.4302(2) 0.34854(10) 0.0144(4) Uani 1 1 d .
C5 C 0.6326(3) 0.2999(3) 0.30515(10) 0.0167(4) Uani 1 1 d .
H5 H 0.7837 0.2808 0.3228 0.020 Uiso 1 1 calc R
C6 C 0.5237(3) 0.1950(2) 0.23598(10) 0.0159(4) Uani 1 1 d .
H6 H 0.6013 0.1070 0.2066 0.019 Uiso 1 1 calc R
C7 C 0.6515(3) 0.5566(2) 0.41855(10) 0.0153(4) Uani 1 1 d .
C8 C 0.5887(3) 0.5603(2) 0.49014(10) 0.0162(4) Uani 1 1 d .
H8 H 0.6721 0.6525 0.5304 0.019 Uiso 1 1 calc R
C9 C 0.8402(3) 0.6850(2) 0.40447(11) 0.0172(4) Uani 1 1 d .
C10 C 1.0210(3) 0.7495(3) 0.46230(11) 0.0208(4) Uani 1 1 d .
H10 H 1.0230 0.7053 0.5119 0.025 Uiso 1 1 calc R
C11 C 1.1927(3) 0.8736(3) 0.44874(13) 0.0296(5) Uani 1 1 d .
H11 H 1.3160 0.9180 0.4885 0.036 Uiso 1 1 calc R
C12 C 1.1889(4) 0.9351(3) 0.37811(14) 0.0346(5) Uani 1 1 d .
H12 H 1.3102 1.0237 0.3684 0.042 Uiso 1 1 calc R
C13 C 1.0130(4) 0.8718(3) 0.32043(14) 0.0354(5) Uani 1 1 d .
H13 H 1.0134 0.9163 0.2710 0.043 Uiso 1 1 calc R
C14 C 0.8401(3) 0.7478(3) 0.33293(12) 0.0257(4) Uani 1 1 d .
H14 H 0.7183 0.7036 0.2926 0.031 Uiso 1 1 calc R
C15 C 0.3082(3) 0.2439(2) -0.06165(10) 0.0173(4) Uani 1 1 d .
H15 H 0.3902 0.1354 -0.0584 0.021 Uiso 1 1 calc R
C16 C 0.6120(3) 0.3867(3) -0.11785(13) 0.0267(4) Uani 1 1 d .
H16A H 0.5922 0.3902 -0.1743 0.040 Uiso 1 1 calc R
H16B H 0.6793 0.2698 -0.1064 0.040 Uiso 1 1 calc R
H16C H 0.7118 0.5016 -0.0919 0.040 Uiso 1 1 calc R
C17 C 0.2742(3) 0.5407(3) -0.09783(13) 0.0272(5) Uani 1 1 d .
H17A H 0.1558 0.5371 -0.0636 0.041 Uiso 1 1 calc R
H17B H 0.2046 0.5335 -0.1521 0.041 Uiso 1 1 calc R
H17C H 0.3760 0.6617 -0.0833 0.041 Uiso 1 1 calc R
C18 C 0.1908(3) 0.1238(2) 0.13162(10) 0.0135(3) Uani 1 1 d .
Co1 Co 0.0000 0.0000 0.0000 0.01237(12) Uani 1 2 d S
N1 N 0.3960(3) 0.3843(2) -0.09001(9) 0.0193(3) Uani 1 1 d .
O1 O 0.29629(19) 0.03438(16) 0.08390(7) 0.0148(3) Uani 1 1 d .
O3 O 0.1238(2) 0.23547(17) -0.03765(7) 0.0180(3) Uani 1 1 d .
O2 O -0.01109(19) 0.14202(16) 0.11291(7) 0.0154(3) Uani 1 1 d .

loop_
_atom_site_aniso_label
_atom_site_aniso_U_11
_atom_site_aniso_U_22
_atom_site_aniso_U_33
_atom_site_aniso_U_23
_atom_site_aniso_U_13
_atom_site_aniso_U_12
C1 0.0163(9) 0.0115(8) 0.0124(8) 0.0048(6) 0.0027(7) -0.0011(6)
C2 0.0141(8) 0.0173(8) 0.0155(9) 0.0047(7) 0.0025(7) 0.0020(7)
C3 0.0180(9) 0.0165(8) 0.0143(9) 0.0013(7) 0.0047(7) 0.0030(7)
C4 0.0165(9) 0.0148(8) 0.0120(8) 0.0033(7) 0.0041(7) -0.0017(7)
C5 0.0133(8) 0.0206(9) 0.0162(9) 0.0036(7) 0.0015(7) 0.0015(7)
C6 0.0177(9) 0.0150(8) 0.0158(9) 0.0013(7) 0.0046(7) 0.0032(7)
C7 0.0142(9) 0.0144(8) 0.0167(9) 0.0013(7) 0.0006(7) 0.0014(7)
C8 0.0166(9) 0.0153(8) 0.0150(8) -0.0011(7) -0.0008(7) 0.0002(7)
C9 0.0171(9) 0.0126(8) 0.0218(9) -0.0010(7) 0.0061(7) 0.0015(7)
C10 0.0187(9) 0.0180(9) 0.0247(10) -0.0035(7) 0.0053(7) 0.0016(7)
C11 0.0194(10) 0.0207(10) 0.0447(13) -0.0096(9) 0.0065(9) -0.0037(8)
C12 0.0316(12) 0.0179(10) 0.0548(15) -0.0002(10) 0.0206(10) -0.0063(8)
C13 0.0427(13) 0.0255(11) 0.0414(13) 0.0119(10) 0.0168(10) -0.0017(9)
C14 0.0273(11) 0.0239(10) 0.0257(11) 0.0056(8) 0.0050(8) -0.0022(8)
C15 0.0203(9) 0.0129(8) 0.0182(9) 0.0023(7) 0.0009(7) 0.0012(7)
C16 0.0242(10) 0.0221(10) 0.0378(12) 0.0120(9) 0.0117(9) 0.0036(8)
C17 0.0258(10) 0.0179(9) 0.0414(12) 0.0152(9) 0.0042(9) 0.0062(8)
C18 0.0171(9) 0.0090(8) 0.0150(9) 0.0041(6) 0.0028(7) 0.0002(6)
Co1 0.01403(19) 0.00997(17) 0.01255(19) 0.00110(12) 0.00068(12) 0.00053(12)
N1 0.0191(8) 0.0144(7) 0.0268(8) 0.0098(6) 0.0045(6) 0.0033(6)
O1 0.0165(6) 0.0128(6) 0.0148(6) 0.0002(5) 0.0013(5) 0.0031(5)
O3 0.0187(7) 0.0127(6) 0.0228(7) 0.0050(5) 0.0027(5) 0.0002(5)
O2 0.0149(6) 0.0149(6) 0.0156(6) 0.0001(5) -0.0006(5) 0.0024(5)

loop_
_atom_type_symbol
_atom_type_description
_atom_type_scat_dispersion_real
_atom_type_scat_dispersion_imag
_atom_type_scat_source
C C 0.0033 0.0016 'International Tables Vol C Tables 4.2.6.8 and 6.1.1.4'
H H 0.0000 0.0000 'International Tables Vol C Tables 4.2.6.8 and 6.1.1.4'
Co Co 0.3494 0.9721 'International Tables Vol C Tables 4.2.6.8 and 6.1.1.4'
N N 0.0061 0.0033 'International Tables Vol C Tables 4.2.6.8 and 6.1.1.4'
O O 0.0106 0.0060 'International Tables Vol C Tables 4.2.6.8 and 6.1.1.4'

loop_
_geom_angle_atom_site_label_1
_geom_angle_atom_site_label_2
_geom_angle_atom_site_label_3
_geom_angle
_geom_angle_site_symmetry_1
_geom_angle_site_symmetry_3
C6 C1 C2 118.20(16) . .
C6 C1 C18 122.03(16) . .
C2 C1 C18 119.58(16) . .
C1 C2 C3 121.30(17) . .
C1 C2 H2 119.3 . .
C3 C2 H2 119.3 . .
C4 C3 C2 120.75(16) . .
C4 C3 H3 119.6 . .
C2 C3 H3 119.6 . .
C3 C4 C5 117.67(16) . .
C3 C4 C7 120.61(16) . .
C5 C4 C7 121.65(16) . .
C4 C5 C6 121.64(17) . .
C4 C5 H5 119.2 . .
C6 C5 H5 119.2 . .
C1 C6 C5 120.35(16) . .
C1 C6 H6 119.8 . .
C5 C6 H6 119.8 . .
C8 C7 C9 120.83(16) . .
C8 C7 C4 123.72(16) . .
C9 C7 C4 115.37(15) . .
C7 C8 C8 125.1(2) . 2_666
C7 C8 H8 117.4 . .
C8 C8 H8 117.4 2_666 .
C14 C9 C10 119.36(17) . .
C14 C9 C7 119.29(17) . .
C10 C9 C7 121.34(17) . .
C11 C10 C9 120.47(19) . .
C11 C10 H10 119.8 . .
C9 C10 H10 119.8 . .
C10 C11 C12 119.4(2) . .
C10 C11 H11 120.3 . .
C12 C11 H11 120.3 . .
C11 C12 C13 120.87(19) . .
C11 C12 H12 119.6 . .
C13 C12 H12 119.6 . .
C14 C13 C12 120.6(2) . .
C14 C13 H13 119.7 . .
C12 C13 H13 119.7 . .
C13 C14 C9 119.3(2) . .
C13 C14 H14 120.3 . .
C9 C14 H14 120.3 . .
O3 C15 N1 124.80(17) . .
O3 C15 H15 117.6 . .
N1 C15 H15 117.6 . .
N1 C16 H16A 109.5 . .
N1 C16 H16B 109.5 . .
H16A C16 H16B 109.5 . .
N1 C16 H16C 109.5 . .
H16A C16 H16C 109.5 . .
H16B C16 H16C 109.5 . .
N1 C17 H17A 109.5 . .
N1 C17 H17B 109.5 . .
H17A C17 H17B 109.5 . .
N1 C17 H17C 109.5 . .
H17A C17 H17C 109.5 . .
H17B C17 H17C 109.5 . .
O2 C18 O1 119.73(16) . .
O2 C18 C1 118.89(15) . .
O1 C18 C1 121.32(15) . .
O3 Co1 O3 180.0 . 2
O3 Co1 O2 93.48(5) . .
O3 Co1 O2 86.52(5) 2 .
O3 Co1 O2 86.52(5) . 2
O3 Co1 O2 93.48(5) 2 2
O2 Co1 O2 180.00(6) . 2
O3 Co1 O1 92.46(6) . 2
O3 Co1 O1 87.54(6) 2 2
O2 Co1 O1 118.96(5) . 2
O2 Co1 O1 61.04(5) 2 2
O3 Co1 O1 87.54(6) . .
O3 Co1 O1 92.46(5) 2 .
O2 Co1 O1 61.04(5) . .
O2 Co1 O1 118.96(5) 2 .
O1 Co1 O1 180.0 2 .
C15 N1 C17 118.15(17) . .
C15 N1 C16 122.72(16) . .
C17 N1 C16 119.07(15) . .
C18 O1 Co1 88.79(10) . .
C15 O3 Co1 120.24(11) . .
C18 O2 Co1 90.35(11) . .

loop_
_geom_bond_atom_site_label_1
_geom_bond_atom_site_label_2
_geom_bond_distance
_geom_bond_site_symmetry_2
C1 C6 1.360(2) .
C1 C2 1.364(2) .
C1 C18 1.498(2) .
C2 C3 1.386(2) .
C2 H2 0.9500 .
C3 C4 1.362(2) .
C3 H3 0.9500 .
C4 C5 1.367(3) .
C4 C7 1.488(2) .
C5 C6 1.387(2) .
C5 H5 0.9500 .
C6 H6 0.9500 .
C7 C8 1.343(3) .
C7 C9 1.434(2) .
C8 C8 1.390(4) 2_666
C8 H8 0.9500 .
C9 C14 1.369(3) .
C9 C10 1.388(3) .
C10 C11 1.338(3) .
C10 H10 0.9500 .
C11 C12 1.349(3) .
C11 H11 0.9500 .
C12 C13 1.366(3) .
C12 H12 0.9500 .
C13 C14 1.337(3) .
C13 H13 0.9500 .
C14 H14 0.9500 .
C15 O3 1.227(2) .
C15 N1 1.247(2) .
C15 H15 0.9500 .
C16 N1 1.436(2) .
C16 H16A 0.9800 .
C16 H16B 0.9800 .
C16 H16C 0.9800 .
C17 N1 1.389(2) .
C17 H17A 0.9800 .
C17 H17B 0.9800 .
C17 H17C 0.9800 .
C18 O2 1.240(2) .
C18 O1 1.253(2) .
Co1 O3 1.9525(13) .
Co1 O3 1.9525(13) 2
Co1 O2 2.1095(13) .
Co1 O2 2.1095(13) 2
Co1 O1 2.1358(13) 2
Co1 O1 2.1358(13) .
